data_1551447
loop_
_publ_author_name
'Niko Pavlicek'
'Przemyslaw Gawel'
'Daniel R. Kohn'
'Zsolt Majzik'
'Yaoyao Xiong'
'Gerhard Meyer'
'Harry L. Anderson'
'Leo Gross'

_publ_section_title
;
 Polyyne formation via skeletal rearrangement induced by atomic
 manipulation
;
_journal_name_full 'Nature Chemistry'
_journal_page_first 853
_journal_page_last 858
_journal_paper_doi 10.1038/s41557-018-0067-y
_journal_volume 10
_journal_year 2018
_chemical_absolute_configuration .
_chemical_compound_source .
_chemical_formula_moiety 'C20 H10 Br4'
_chemical_formula_sum 'C20 H10 Br4'
_chemical_formula_weight 569.92
_space_group_IT_number 15
_space_group_name_Hall '-C 2yc'
_space_group_name_H-M_alt 'C 1 2/c 1'
_symmetry_cell_setting monoclinic
_symmetry_space_group_name_Hall '-C 2yc'
_symmetry_space_group_name_H-M 'C 1 2/c 1'
_atom_sites_solution_hydrogens difmap
_atom_sites_solution_primary other
_cell_angle_alpha 90
_cell_angle_beta 124.093(5)
_cell_angle_gamma 90
_cell_formula_units_Z 4
_cell_length_a 21.2550(7)
_cell_length_b 5.7151(10)
_cell_length_c 18.8051(6)
_cell_measurement_reflns_used 10462
_cell_measurement_temperature 150
_cell_measurement_theta_max 76
_cell_measurement_theta_min 4
_cell_volume 1891.7(4)
_computing_cell_refinement 'CrysAlisPro, (Agilent, 2011)'
_computing_data_collection 'SuperNova, (Oxford Diffraction, 2010)'
_computing_data_reduction 'CrysAlisPro, (Agilent, 2011)'
_computing_molecular_graphics 'CAMERON (Watkin et al., 1996)'
_computing_publication_material 'CRYSTALS (Betteridge et al., 2003)'
_computing_structure_refinement 'CRYSTALS (Betteridge et al., 2003)'
_computing_structure_solution 'Superflip (Palatinus & Chapuis, 2007)'
_diffrn_ambient_temperature 150
_diffrn_measured_fraction_theta_full 0.996
_diffrn_measured_fraction_theta_max 0.996
_diffrn_measurement_device Area
_diffrn_measurement_device_type 'Oxford Diffraction SuperNova'
_diffrn_measurement_method \w
_diffrn_radiation_monochromator graphite
_diffrn_radiation_type 'Cu K\a'
_diffrn_radiation_wavelength 1.54184
_diffrn_reflns_av_R_equivalents 0.028
_diffrn_reflns_av_sigmaI/netI 0.0190
_diffrn_reflns_limit_h_max 26
_diffrn_reflns_limit_h_min -26
_diffrn_reflns_limit_k_max 7
_diffrn_reflns_limit_k_min -6
_diffrn_reflns_limit_l_max 23
_diffrn_reflns_limit_l_min -23
_diffrn_reflns_number 17516
_diffrn_reflns_theta_full 75.922
_diffrn_reflns_theta_max 75.922
_diffrn_reflns_theta_min 5.025
_diffrn_standards_decay_% .
_diffrn_standards_interval_count .
_diffrn_standards_interval_time .
_diffrn_standards_number 0
_exptl_absorpt_coefficient_mu 10.362
_exptl_absorpt_correction_T_max 0.81
_exptl_absorpt_correction_T_min 0.11
_exptl_absorpt_correction_type multi-scan
_exptl_absorpt_process_details 'CrysAlisPro, (Agilent, 2011)'
_exptl_crystal_colour colourless
_exptl_crystal_density_diffrn 2.001
_exptl_crystal_density_method 'not measured'
_exptl_crystal_description lath
_exptl_crystal_F_000 1080
_exptl_crystal_size_max 0.48
_exptl_crystal_size_mid 0.08
_exptl_crystal_size_min 0.02
_refine_diff_density_max 1.40
_refine_diff_density_min -0.37
_refine_ls_extinction_method None
_refine_ls_goodness_of_fit_ref 1.0902
_refine_ls_hydrogen_treatment constr
_refine_ls_matrix_type full
_refine_ls_number_parameters 109
_refine_ls_number_reflns 1969
_refine_ls_number_restraints 0
_refine_ls_R_factor_all 0.0497
_refine_ls_R_factor_gt 0.0493
_refine_ls_shift/su_max 0.0005310
_refine_ls_shift/su_mean 0.0000864
_refine_ls_structure_factor_coef Fsqd
_refine_ls_weighting_details
;
 Method= Modified Sheldrick 
 w=1/[\s^2^(F^2^) + ( 0.09P)^2^ + 1.12P] 
 ,where P=(max(Fo^2^,0) + 2Fc^2^)/3 
;
_refine_ls_weighting_scheme calc
_refine_ls_wR_factor_all 0.1224
_refine_ls_wR_factor_gt 0.1216
_refine_ls_wR_factor_ref 0.1224
_reflns_limit_h_max 22
_reflns_limit_h_min -26
_reflns_limit_k_max 7
_reflns_limit_k_min 0
_reflns_limit_l_max 23
_reflns_limit_l_min 0
_reflns_number_gt 1918
_reflns_number_total 1969
_reflns_threshold_expression I>2.0\s(I)
_oxford_diffrn_Wilson_B_factor 4.45
_oxford_diffrn_Wilson_scale 0.23
_oxford_refine_ls_r_factor_ref 0.0497
_oxford_refine_ls_scale 2.22(3)
_oxford_reflns_number_all 1969
_oxford_reflns_threshold_expression_ref I>-3.0\s(I)
_cod_data_source_file 41557_2018_67_MOESM74_ESM.cif
_cod_data_source_block 6Br4
_cod_depositor_comments
;
The following automatic conversions were performed:

data item '_atom_sites_solution_primary' value 'Other' was changed to
'other' in accordance with the built-in table derived from the CIF
Core dictionary named 'cif_core.dic' version 2.4.5 last updated on
2014-11-21.

data item '_exptl_crystal_density_meas' value 'not measured' was
changed to '?' -- the value is perceived as not measured.

Automatic conversion script
Id: cif_fix_values 6909 2019-04-08 15:41:33Z antanas 
;
_cod_original_cell_volume 1891.73(15)
_cod_original_sg_symbol_H-M 'C 2/c '
_cod_database_code 1551447

loop_
_symmetry_equiv_pos_as_xyz
x,y,z
-x,-y,-z
x+1/2,y+1/2,z
-x+1/2,-y+1/2,-z
x,-y,z+1/2
-x,y,-z+1/2
x+1/2,-y+1/2,z+1/2
-x+1/2,y+1/2,-z+1/2

loop_
_atom_site_label
_atom_site_type_symbol
_atom_site_fract_x
_atom_site_fract_y
_atom_site_fract_z
_atom_site_U_iso_or_equiv
_atom_site_occupancy
_atom_site_adp_type
_atom_site_refinement_flags_posn
_atom_site_refinement_flags_adp
_atom_site_refinement_flags_occupancy
_atom_site_disorder_assembly
_atom_site_disorder_group
_atom_site_attached_hydrogens
Br1 Br 0.467863(17) 1.03240(6) 0.58319(2) 0.0576 1.0000 Uani . . . . . .
Br2 Br 0.38994(2) 0.79055(7) 0.66524(2) 0.0629 1.0000 Uani . . . . . .
C1 C 0.39743(16) 0.8115(5) 0.57076(19) 0.0499 1.0000 Uani . . . . . .
C2 C 0.35718(16) 0.6721(5) 0.5022(2) 0.0482 1.0000 Uani . . . . . .
C3 C 0.35890(16) 0.6920(5) 0.42361(18) 0.0477 1.0000 Uani . . . . . .
C4 C 0.32216(17) 0.8765(6) 0.3663(2) 0.0530 1.0000 Uani . . . . . .
C5 C 0.32062(18) 0.8879(6) 0.2919(2) 0.0566 1.0000 Uani . . . . . .
C6 C 0.35628(19) 0.7160(6) 0.2741(2) 0.0552 1.0000 Uani . . . . . .
C7 C 0.3935(2) 0.5328(6) 0.3316(2) 0.0576 1.0000 Uani . . . . . .
C8 C 0.39413(19) 0.5203(5) 0.4057(2) 0.0547 1.0000 Uani . . . . . .
C9 C 0.31040(18) 0.4937(6) 0.5014(2) 0.0523 1.0000 Uani . . . . . .
C10 C 0.27207(18) 0.3381(6) 0.5005(2) 0.0527 1.0000 Uani . . . . . .
H41 H 0.2988 0.9897 0.3784 0.0639 1.0000 Uiso R . . . . .
H51 H 0.2962 1.0123 0.2545 0.0678 1.0000 Uiso R . . . . .
H61 H 0.3554 0.7254 0.2237 0.0664 1.0000 Uiso R . . . . .
H71 H 0.4186 0.4227 0.3216 0.0689 1.0000 Uiso R . . . . .
H81 H 0.4194 0.3983 0.4450 0.0662 1.0000 Uiso R . . . . .

loop_
_atom_site_aniso_label
_atom_site_aniso_U_11
_atom_site_aniso_U_22
_atom_site_aniso_U_33
_atom_site_aniso_U_23
_atom_site_aniso_U_13
_atom_site_aniso_U_12
Br1 0.0551(3) 0.0580(3) 0.0546(3) -0.00001(12) 0.0277(2) -0.01039(12)
Br2 0.0689(3) 0.0751(3) 0.0497(3) -0.00066(13) 0.0362(2) -0.00566(15)
C1 0.0510(14) 0.0546(15) 0.0473(14) 0.0033(11) 0.0295(12) -0.0036(11)
C2 0.0472(12) 0.0502(13) 0.0489(13) 0.0020(11) 0.0279(11) -0.0026(11)
C3 0.0471(13) 0.0501(14) 0.0456(13) -0.0001(10) 0.0258(11) -0.0052(10)
C4 0.0535(15) 0.0537(15) 0.0525(15) 0.0032(12) 0.0301(13) 0.0029(12)
C5 0.0571(15) 0.0568(17) 0.0538(16) 0.0062(13) 0.0298(13) 0.0016(13)
C6 0.0593(16) 0.0596(17) 0.0488(15) -0.0015(12) 0.0317(13) -0.0074(13)
C7 0.0653(18) 0.0566(17) 0.0550(16) -0.0025(12) 0.0362(15) 0.0022(13)
C8 0.0620(17) 0.0499(15) 0.0527(16) 0.0034(11) 0.0324(14) 0.0013(12)
C9 0.0524(15) 0.0564(15) 0.0507(15) 0.0013(12) 0.0305(13) -0.0014(12)
C10 0.0544(14) 0.0541(15) 0.0542(15) 0.0003(12) 0.0332(13) -0.0038(12)

loop_
_atom_type_symbol
_atom_type_scat_dispersion_real
_atom_type_scat_dispersion_imag
_atom_type_scat_Cromer_Mann_a1
_atom_type_scat_Cromer_Mann_b1
_atom_type_scat_Cromer_Mann_a2
_atom_type_scat_Cromer_Mann_b2
_atom_type_scat_Cromer_Mann_a3
_atom_type_scat_Cromer_Mann_b3
_atom_type_scat_Cromer_Mann_a4
_atom_type_scat_Cromer_Mann_b4
_atom_type_scat_Cromer_Mann_c
_atom_type_scat_source
C 0.0181 0.0091 2.3100 20.8439 1.0200 10.2075 1.5886 0.5687 0.8650 51.6512 0.2156 'International Tables Vol C 4.2.6.8 and 6.1.1.4'
H 0.0000 0.0000 0.4930 10.5109 0.3229 26.1257 0.1402 3.1424 0.0408 57.7998 0.0030 'International Tables Vol C 4.2.6.8 and 6.1.1.4'
Br -0.6763 1.2805 17.1789 2.1723 5.2358 16.5796 5.6377 0.2609 3.9851 41.4328 2.9557 'International Tables Vol C 4.2.6.8 and 6.1.1.4'

loop_
_geom_angle_atom_site_label_1
_geom_angle_site_symmetry_1
_geom_angle_atom_site_label_2
_geom_angle_site_symmetry_2
_geom_angle_atom_site_label_3
_geom_angle_site_symmetry_3
_geom_angle
_geom_angle_publ_flag
Br1 . C1 . Br2 . 114.33(16) yes
Br1 . C1 . C2 . 123.8(2) yes
Br2 . C1 . C2 . 121.8(2) yes
C1 . C2 . C3 . 123.2(3) yes
C1 . C2 . C9 . 120.2(3) yes
C3 . C2 . C9 . 116.6(3) yes
C2 . C3 . C4 . 120.4(3) yes
C2 . C3 . C8 . 120.0(3) yes
C4 . C3 . C8 . 119.5(3) yes
C3 . C4 . C5 . 120.3(3) yes
C3 . C4 . H41 . 119.2 no
C5 . C4 . H41 . 120.6 no
C4 . C5 . C6 . 120.3(3) yes
C4 . C5 . H51 . 119.3 no
C6 . C5 . H51 . 120.4 no
C5 . C6 . C7 . 119.5(3) yes
C5 . C6 . H61 . 119.9 no
C7 . C6 . H61 . 120.7 no
C6 . C7 . C8 . 120.2(3) yes
C6 . C7 . H71 . 120.2 no
C8 . C7 . H71 . 119.7 no
C7 . C8 . C3 . 120.3(3) yes
C7 . C8 . H81 . 120.6 no
C3 . C8 . H81 . 119.1 no
C2 . C9 . C10 . 178.1(3) yes
C10 4_556 C10 . C9 . 179.5(5) yes

loop_
_geom_bond_atom_site_label_1
_geom_bond_site_symmetry_1
_geom_bond_atom_site_label_2
_geom_bond_site_symmetry_2
_geom_bond_distance
_geom_bond_publ_flag
Br1 . C1 . 1.870(3) yes
Br2 . C1 . 1.874(3) yes
C1 . C2 . 1.338(4) yes
C2 . C3 . 1.504(4) yes
C2 . C9 . 1.418(4) yes
C3 . C4 . 1.393(4) yes
C3 . C8 . 1.385(4) yes
C4 . C5 . 1.382(5) yes
C4 . H41 . 0.918 no
C5 . C6 . 1.392(5) yes
C5 . H51 . 0.928 no
C6 . C7 . 1.391(5) yes
C6 . H61 . 0.938 no
C7 . C8 . 1.386(5) yes
C7 . H71 . 0.911 no
C8 . H81 . 0.936 no
C9 . C10 . 1.200(5) yes
C10 . C10 4_556 1.369(6) yes

_cod_database_fobs_code 1551447
